data_9016365
loop_
_publ_author_name
'Birch, W. D.'
'Pring, A.'
'Reller, A.'
'Schmalle, H. W.'

_publ_section_title
;
 Bernalite, Fe(OH)3, a new mineral from Broken Hill, New South Wales:
 Description and structure
;
_journal_name_full 'American Mineralogist'
_journal_page_first 827
_journal_page_last 834
_journal_volume 78
_journal_year 1993
_chemical_compound_source 'Broken Hill, New South Wales, Australia'
_chemical_formula_sum 'Fe4 H12.5 O12.25'
_chemical_name_mineral Bernalite
_space_group_IT_number 71
_symmetry_space_group_name_Hall '-I 2 2'
_symmetry_space_group_name_H-M 'I m m m'
_cell_angle_alpha 90
_cell_angle_beta 90
_cell_angle_gamma 90
_cell_formula_units_Z 2
_cell_length_a 7.544
_cell_length_b 7.560
_cell_length_c 7.558
_cell_volume 431.053
_database_code_amcsd 0001607
_exptl_crystal_density_diffrn 3.328
_cod_original_formula_sum 'Fe4 O12.25 H12.5'
_cod_database_code 9016365

loop_
_space_group_symop_operation_xyz
x,y,z
1/2+x,1/2+y,1/2+z
x,-y,z
1/2+x,1/2-y,1/2+z
-x,y,-z
1/2-x,1/2+y,1/2-z
-x,y,z
1/2-x,1/2+y,1/2+z
x,-y,-z
1/2+x,1/2-y,1/2-z
x,y,-z
1/2+x,1/2+y,1/2-z
-x,-y,z
1/2-x,1/2-y,1/2+z
-x,-y,-z
1/2-x,1/2-y,1/2-z

loop_
_atom_site_label
_atom_site_fract_x
_atom_site_fract_y
_atom_site_fract_z
_atom_site_occupancy
_atom_site_U_iso_or_equiv
_atom_site_type_symbol
_atom_site_attached_hydrogens
Fe 0.25000 0.25000 0.25000 1.00000 0.00490 Fe 0
O-H1 0.50000 0.17800 0.30800 1.00000 0.00100 O 1
O-H2 0.19500 0.19000 0.50000 1.00000 0.00100 O 1
O-H3 0.31800 0.50000 0.32300 1.00000 0.00100 O 1
Wat 0.00000 0.50000 0.50000 0.25000 0.00640 O 2

loop_
_cod_changelog_entry_id
_cod_changelog_entry_author
_cod_changelog_entry_date
_cod_changelog_entry_text
1
;cod-tools version 3.8.0
Id: cif_guess_AMCSD_atom_types 9581 2023-05-17 12:35:41Z saulius
;
2023-05-23T09:25:40+03:00
;Derived atom types and hydrogen counts
from atom names that follow the AMCSD naming convention
(Wat == water, O-H == hydroxyl).
;

loop_
_cod_related_entry_id
_cod_related_entry_database
_cod_related_entry_code
1 AMCSD 0001607
